data_4320480
loop_
_publ_author_name
'Savariraj Kingsley'
'Vadapalli Chandrasekhar'
'Christopher D. Incarvito'
'Matthew K. Lam'
'Arnold L. Rheingold'

_publ_contact_author
;
       Chandrasekhar. V
       Department of Chemistry
       IIT, Kanpur 208 016
       India
;
_publ_contact_author_email vc@iitk.ac.in
_publ_contact_author_fax '+91 512 597 436'
_publ_contact_author_phone '+91 512 597 617'
_publ_section_title
;
 Tethered Pyrazolyl Phosphinate: Pyrazolyl-N- and Phosphoryl-O-Metal
 Coordination in Ph2P(O){OCH2CH2(3,5-Me2Pz)}
;
_journal_name_full 'Inorganic Chemistry'
_journal_page_first 5890
_journal_page_last 5896
_journal_paper_doi 10.1021/ic010454c
_journal_volume 40
_journal_year 2001
_chemical_formula_moiety 'C38 H42 Cl2 N4 O4 P2 Pd'
_chemical_formula_sum 'C38 H42 Cl2 N4 O4 P2 Pd'
_chemical_formula_weight 858.02
_chemical_melting_point 170
_chemical_name_common Pdopp2epz(5)
_chemical_name_systematic
;

   ?

;
_space_group_IT_number 2
_symmetry_cell_setting triclinic
_symmetry_space_group_name_Hall '-P 1'
_symmetry_space_group_name_H-M 'P -1'
_atom_sites_solution_hydrogens geom
_atom_sites_solution_primary direct
_atom_sites_solution_secondary difmap
_audit_creation_method SHELXL-97
_cell_angle_alpha 97.551(18)
_cell_angle_beta 90.000(10)
_cell_angle_gamma 106.87(8)
_cell_formula_units_Z 1
_cell_length_a 7.671(16)
_cell_length_b 11.487(2)
_cell_length_c 11.763(3)
_cell_measurement_reflns_used 25
_cell_measurement_temperature 293(2)
_cell_measurement_theta_max 24
_cell_measurement_theta_min 2
_cell_volume 983(2)
_computing_structure_refinement 'SHELXL-97 (Sheldrick, 1997)'
_diffrn_ambient_temperature 293(2)
_diffrn_measured_fraction_theta_full 0.998
_diffrn_measured_fraction_theta_max 0.998
_diffrn_radiation_monochromator graphite
_diffrn_radiation_source 'fine-focus sealed tube'
_diffrn_radiation_type MoK\a
_diffrn_radiation_wavelength 0.71073
_diffrn_reflns_av_R_equivalents 0.0160
_diffrn_reflns_av_sigmaI/netI 0.0168
_diffrn_reflns_limit_h_max 9
_diffrn_reflns_limit_h_min 0
_diffrn_reflns_limit_k_max 13
_diffrn_reflns_limit_k_min -13
_diffrn_reflns_limit_l_max 13
_diffrn_reflns_limit_l_min -13
_diffrn_reflns_number 3717
_diffrn_reflns_theta_full 24.97
_diffrn_reflns_theta_max 24.97
_diffrn_reflns_theta_min 1.75
_exptl_absorpt_coefficient_mu 0.734
_exptl_absorpt_correction_type none
_exptl_crystal_colour yellow
_exptl_crystal_density_diffrn 1.450
_exptl_crystal_density_method 'not measured'
_exptl_crystal_description block
_exptl_crystal_F_000 440
_exptl_crystal_size_max 0.31
_exptl_crystal_size_mid 0.22
_exptl_crystal_size_min 0.18
_refine_diff_density_max 0.528
_refine_diff_density_min -0.626
_refine_diff_density_rms 0.068
_refine_ls_extinction_method none
_refine_ls_goodness_of_fit_ref 0.935
_refine_ls_hydrogen_treatment mixed
_refine_ls_matrix_type full
_refine_ls_number_parameters 232
_refine_ls_number_reflns 3433
_refine_ls_number_restraints 0
_refine_ls_restrained_S_all 0.935
_refine_ls_R_factor_all 0.0310
_refine_ls_R_factor_gt 0.0284
_refine_ls_shift/su_max 0.013
_refine_ls_shift/su_mean 0.006
_refine_ls_structure_factor_coef Fsqd
_refine_ls_weighting_details 'calc w=1/[\s^2^(Fo^2^)+(0.1000P)^2^+0.0000P] where P=(Fo^2^+2Fc^2^)/3'
_refine_ls_weighting_scheme calc
_refine_ls_wR_factor_gt 0.0987
_refine_ls_wR_factor_ref 0.1023
_reflns_number_gt 3215
_reflns_number_total 3433
_reflns_threshold_expression >2sigma(I)
_cod_data_source_file ic010454c_5.cif
_cod_data_source_block PdOPP2EPZ
_cod_original_cell_volume 982(2)
_cod_database_code 4320480

loop_
_symmetry_equiv_pos_as_xyz
'x, y, z'
'-x, -y, -z'

loop_
_atom_site_label
_atom_site_type_symbol
_atom_site_fract_x
_atom_site_fract_y
_atom_site_fract_z
_atom_site_U_iso_or_equiv
_atom_site_adp_type
_atom_site_occupancy
_atom_site_symmetry_multiplicity
_atom_site_calc_flag
_atom_site_refinement_flags
_atom_site_disorder_assembly
_atom_site_disorder_group
C9 C 0.6586(6) -0.3866(4) 1.6712(3) 0.0667(10) Uani 1 1 d . . .
H9 H 0.6844 -0.4212 1.7340 0.080 Uiso 1 1 calc R . .
C10 C 0.4828(6) -0.3822(4) 1.6510(4) 0.0663(10) Uani 1 1 d . . .
H10 H 0.3906 -0.4147 1.6993 0.080 Uiso 1 1 calc R . .
C8 C 0.7944(5) -0.3405(3) 1.5999(3) 0.0552(8) Uani 1 1 d . . .
H8 H 0.9116 -0.3447 1.6138 0.066 Uiso 1 1 calc R . .
C11 C 0.4456(5) -0.3293(4) 1.5589(4) 0.0619(9) Uani 1 1 d . . .
H11 H 0.3283 -0.3250 1.5457 0.074 Uiso 1 1 calc R . .
C3 C 0.9530(7) -0.5137(4) 1.1715(4) 0.0833(14) Uani 1 1 d . . .
H3 H 1.0178 -0.5710 1.1602 0.100 Uiso 1 1 calc R . .
C4 C 0.8172(8) -0.5178(4) 1.0946(4) 0.0852(16) Uani 1 1 d . . .
H4 H 0.7900 -0.5785 1.0312 0.102 Uiso 1 1 calc R . .
C2 C 0.9942(6) -0.4232(4) 1.2672(4) 0.0649(10) Uani 1 1 d . . .
H2 H 1.0870 -0.4193 1.3197 0.078 Uiso 1 1 calc R . .
C7 C 0.7579(4) -0.2872(3) 1.5063(3) 0.0411(6) Uani 1 1 d . . .
C12 C 0.5813(5) -0.2829(3) 1.4864(3) 0.0550(8) Uani 1 1 d . . .
H12 H 0.5548 -0.2485 1.4236 0.066 Uiso 1 1 calc R . .
C5 C 0.7218(7) -0.4352(4) 1.1091(3) 0.0763(13) Uani 1 1 d . . .
H5 H 0.6305 -0.4391 1.0555 0.092 Uiso 1 1 calc R . .
C1 C 0.8955(4) -0.3392(3) 1.2831(3) 0.0440(7) Uani 1 1 d . . .
C6 C 0.7600(5) -0.3436(3) 1.2049(3) 0.0559(9) Uani 1 1 d . . .
H6 H 0.6945 -0.2866 1.2152 0.067 Uiso 1 1 calc R . .
O1 O 1.1217(3) -0.2106(2) 1.4643(2) 0.0519(5) Uani 1 1 d . . .
P1 P 0.93861(10) -0.23188(7) 1.41282(6) 0.0379(2) Uani 1 1 d . . .
O2 O 0.8923(3) -0.11323(19) 1.38163(17) 0.0416(5) Uani 1 1 d . . .
C15 C 0.5206(5) -0.0178(4) 1.3470(3) 0.0564(9) Uani 1 1 d . . .
H15A H 0.6251 0.0309 1.3942 0.085 Uiso 1 1 calc R . .
H15B H 0.4628 -0.0907 1.3803 0.085 Uiso 1 1 calc R . .
H15C H 0.4361 0.0289 1.3419 0.085 Uiso 1 1 calc R . .
C17 C 0.4814(4) -0.1211(3) 1.1340(3) 0.0456(7) Uani 1 1 d . . .
H17 H 0.3570 -0.1616 1.1291 0.055 Uiso 1 1 calc R . .
C16 C 0.5796(4) -0.0529(3) 1.2294(2) 0.0400(6) Uani 1 1 d . . .
C19 C 0.5660(5) -0.1763(3) 0.9237(3) 0.0544(8) Uani 1 1 d . . .
H19A H 0.6780 -0.1581 0.8840 0.082 Uiso 1 1 calc R . .
H19B H 0.4808 -0.1441 0.8879 0.082 Uiso 1 1 calc R . .
H19C H 0.5161 -0.2636 0.9204 0.082 Uiso 1 1 calc R . .
C13 C 1.0128(4) -0.0340(3) 1.3097(2) 0.0387(6) Uani 1 1 d . . .
H13A H 1.0426 -0.0830 1.2431 0.046 Uiso 1 1 calc R . .
H13B H 1.1251 0.0122 1.3523 0.046 Uiso 1 1 calc R . .
C18 C 0.6019(4) -0.1187(3) 1.0458(3) 0.0392(6) Uani 1 1 d . . .
N1 N 0.7551(3) -0.0118(2) 1.19931(18) 0.0340(5) Uani 1 1 d . . .
N2 N 0.7703(3) -0.0529(2) 1.08630(19) 0.0341(5) Uani 1 1 d . . .
C14 C 0.9161(4) 0.0525(3) 1.2723(2) 0.0367(6) Uani 1 1 d . . .
H14A H 0.8807 0.0974 1.3396 0.044 Uiso 1 1 calc R . .
H14B H 0.9993 0.1116 1.2309 0.044 Uiso 1 1 calc R . .
Pd1 Pd 1.0000 0.0000 1.0000 0.02952(15) Uani 1 2 d S . .
Cl1 Cl 0.97163(11) 0.19453(6) 1.01672(7) 0.0471(2) Uani 1 1 d . . .

loop_
_atom_site_aniso_label
_atom_site_aniso_U_11
_atom_site_aniso_U_22
_atom_site_aniso_U_33
_atom_site_aniso_U_23
_atom_site_aniso_U_13
_atom_site_aniso_U_12
C9 0.078(3) 0.070(2) 0.055(2) 0.0260(18) 0.0140(19) 0.020(2)
C10 0.067(2) 0.059(2) 0.062(2) 0.0103(17) 0.0228(18) 0.0026(18)
C8 0.061(2) 0.058(2) 0.0499(18) 0.0147(15) 0.0011(16) 0.0180(17)
C11 0.047(2) 0.065(2) 0.071(2) 0.0119(18) 0.0094(17) 0.0108(17)
C3 0.087(3) 0.070(3) 0.083(3) -0.019(2) 0.022(3) 0.021(2)
C4 0.114(4) 0.054(2) 0.057(3) -0.013(2) 0.039(3) -0.013(2)
C2 0.068(2) 0.062(2) 0.067(2) -0.0042(18) 0.0125(19) 0.0285(19)
C7 0.0472(17) 0.0375(14) 0.0357(14) 0.0031(11) 0.0044(12) 0.0088(12)
C12 0.0496(19) 0.063(2) 0.055(2) 0.0152(16) 0.0071(15) 0.0179(16)
C5 0.090(3) 0.069(3) 0.0435(19) 0.0045(17) -0.0094(19) -0.015(2)
C1 0.0513(17) 0.0405(16) 0.0358(15) 0.0035(12) 0.0080(13) 0.0072(13)
C6 0.068(2) 0.0456(18) 0.0452(18) 0.0047(14) -0.0063(15) 0.0027(16)
O1 0.0407(11) 0.0650(14) 0.0504(13) 0.0068(11) -0.0038(10) 0.0165(10)
P1 0.0376(4) 0.0419(4) 0.0336(4) 0.0041(3) 0.0006(3) 0.0114(3)
O2 0.0403(11) 0.0430(11) 0.0423(11) 0.0097(9) 0.0077(9) 0.0114(9)
C15 0.0444(18) 0.076(2) 0.0485(18) 0.0056(16) 0.0204(15) 0.0194(17)
C17 0.0272(14) 0.0567(18) 0.0514(18) 0.0092(14) 0.0041(12) 0.0092(13)
C16 0.0318(14) 0.0486(16) 0.0434(15) 0.0118(12) 0.0108(11) 0.0153(12)
C19 0.0526(19) 0.057(2) 0.0440(17) -0.0023(14) -0.0099(14) 0.0060(16)
C13 0.0308(13) 0.0468(16) 0.0362(14) 0.0060(12) 0.0020(11) 0.0076(12)
C18 0.0347(14) 0.0395(15) 0.0398(15) 0.0045(12) -0.0016(12) 0.0056(12)
N1 0.0325(12) 0.0406(12) 0.0289(11) 0.0029(9) 0.0056(9) 0.0116(9)
N2 0.0333(12) 0.0371(12) 0.0295(11) 0.0030(9) 0.0034(9) 0.0071(9)
C14 0.0363(14) 0.0348(14) 0.0343(14) 0.0025(11) 0.0035(11) 0.0039(11)
Pd1 0.0299(2) 0.0301(2) 0.0266(2) 0.00303(12) 0.00474(12) 0.00616(13)
Cl1 0.0516(4) 0.0356(4) 0.0559(5) 0.0078(3) 0.0113(4) 0.0149(3)

loop_
_atom_type_symbol
_atom_type_description
_atom_type_scat_dispersion_real
_atom_type_scat_dispersion_imag
_atom_type_scat_source
C C 0.0033 0.0016 'International Tables Vol C Tables 4.2.6.8 and 6.1.1.4'
H H 0.0000 0.0000 'International Tables Vol C Tables 4.2.6.8 and 6.1.1.4'
N N 0.0061 0.0033 'International Tables Vol C Tables 4.2.6.8 and 6.1.1.4'
O O 0.0106 0.0060 'International Tables Vol C Tables 4.2.6.8 and 6.1.1.4'
P P 0.1023 0.0942 'International Tables Vol C Tables 4.2.6.8 and 6.1.1.4'
Cl Cl 0.1484 0.1585 'International Tables Vol C Tables 4.2.6.8 and 6.1.1.4'
Pd Pd -0.9988 1.0072 'International Tables Vol C Tables 4.2.6.8 and 6.1.1.4'

loop_
_geom_angle_atom_site_label_1
_geom_angle_atom_site_label_2
_geom_angle_atom_site_label_3
_geom_angle
_geom_angle_site_symmetry_1
_geom_angle_site_symmetry_3
_geom_angle_publ_flag
C8 C9 C10 120.7(4) . . ?
C9 C10 C11 119.5(4) . . ?
C9 C8 C7 120.2(4) . . ?
C12 C11 C10 120.3(4) . . ?
C4 C3 C2 119.7(5) . . ?
C5 C4 C3 121.1(4) . . ?
C1 C2 C3 119.4(5) . . ?
C12 C7 C8 119.0(3) . . ?
C12 C7 P1 122.3(3) . . ?
C8 C7 P1 118.6(3) . . ?
C11 C12 C7 120.3(4) . . ?
C4 C5 C6 120.2(4) . . ?
C6 C1 C2 120.5(3) . . ?
C6 C1 P1 121.1(3) . . ?
C2 C1 P1 118.3(3) . . ?
C1 C6 C5 119.1(4) . . ?
O1 P1 O2 115.72(15) . . ?
O1 P1 C7 113.84(18) . . ?
O2 P1 C7 100.56(15) . . ?
O1 P1 C1 112.64(16) . . ?
O2 P1 C1 105.95(13) . . ?
C7 P1 C1 107.03(15) . . ?
C13 O2 P1 119.7(2) . . ?
C16 C17 C18 107.1(3) . . ?
N1 C16 C17 107.1(3) . . ?
N1 C16 C15 121.9(3) . . ?
C17 C16 C15 130.9(3) . . ?
O2 C13 C14 108.2(2) . . ?
N2 C18 C17 109.1(3) . . ?
N2 C18 C19 121.5(3) . . ?
C17 C18 C19 129.4(3) . . ?
C16 N1 N2 110.0(2) . . ?
C16 N1 C14 128.7(2) . . ?
N2 N1 C14 120.8(2) . . ?
C18 N2 N1 106.6(2) . . ?
C18 N2 Pd1 129.0(2) . . ?
N1 N2 Pd1 123.83(18) . . ?
N1 C14 C13 112.1(2) . . ?
N2 Pd1 N2 180.00(8) . 2_757 ?
N2 Pd1 Cl1 90.58(10) . 2_757 ?
N2 Pd1 Cl1 89.42(10) 2_757 2_757 ?
N2 Pd1 Cl1 89.42(10) . . ?
N2 Pd1 Cl1 90.58(10) 2_757 . ?
Cl1 Pd1 Cl1 180.00(4) 2_757 . ?

loop_
_geom_bond_atom_site_label_1
_geom_bond_atom_site_label_2
_geom_bond_distance
_geom_bond_site_symmetry_2
_geom_bond_publ_flag
C9 C8 1.366(5) . ?
C9 C10 1.386(7) . ?
C10 C11 1.377(6) . ?
C8 C7 1.393(4) . ?
C11 C12 1.376(5) . ?
C3 C4 1.366(8) . ?
C3 C2 1.396(6) . ?
C4 C5 1.352(7) . ?
C2 C1 1.383(5) . ?
C7 C12 1.391(5) . ?
C7 P1 1.791(4) . ?
C5 C6 1.404(5) . ?
C1 C6 1.374(5) . ?
C1 P1 1.797(3) . ?
O1 P1 1.470(3) . ?
P1 O2 1.591(2) . ?
O2 C13 1.454(3) . ?
C15 C16 1.497(4) . ?
C17 C16 1.366(5) . ?
C17 C18 1.387(4) . ?
C16 N1 1.355(4) . ?
C19 C18 1.491(4) . ?
C13 C14 1.508(4) . ?
C18 N2 1.343(4) . ?
N1 N2 1.368(3) . ?
N1 C14 1.453(4) . ?
N2 Pd1 2.011(4) . ?
Pd1 N2 2.011(4) 2_757 ?
Pd1 Cl1 2.2904(9) 2_757 ?
Pd1 Cl1 2.2904(9) . ?

loop_
_geom_hbond_atom_site_label_D
_geom_hbond_atom_site_label_H
_geom_hbond_atom_site_label_A
_geom_hbond_distance_DH
_geom_hbond_distance_HA
_geom_hbond_distance_DA
_geom_hbond_angle_DHA
_geom_hbond_site_symmetry_A
C11 H11 O1 0.930(4) 2.587(63) 3.411(77) 147.95(5) 3_655
